data_4500732
loop_
_publ_author_name
'Meng, Xian-Rui'
'Zhong, Di-Chang'
'Jiang, Long'
'Li, Huan-Yong'
'Lu, Tong-Bu'

_publ_section_title
;
 Unprecedented Tuning of Structures and Gas Sorption Properties of Two 2D
 Nickel Metal&#x2212;Organic Frameworks via Altering the Positions of
 Fluorine Atoms in Azamacrocyclic Ligands
;
_journal_issue 5
_journal_name_full 'Crystal Growth &amp; Design'
_journal_page_first 2020
_journal_paper_doi 10.1021/cg2002157
_journal_volume 11
_journal_year 2011
_chemical_formula_sum 'C102 H158 F6 N24 Ni3 O25'
_chemical_formula_weight 2410.65
_chemical_name_systematic
; 
 ? 
;
_space_group_IT_number 2
_symmetry_cell_setting triclinic
_symmetry_space_group_name_Hall '-P 1'
_symmetry_space_group_name_H-M 'P -1'
_atom_sites_solution_hydrogens geom
_atom_sites_solution_primary direct
_atom_sites_solution_secondary difmap
_audit_creation_method SHELXL-97
_cell_angle_alpha 72.012(9)
_cell_angle_beta 82.716(11)
_cell_angle_gamma 72.597(11)
_cell_formula_units_Z 1
_cell_length_a 10.3512(16)
_cell_length_b 16.2520(15)
_cell_length_c 19.239(2)
_cell_measurement_reflns_used 4213
_cell_measurement_temperature 123(2)
_cell_measurement_theta_max 62.39
_cell_measurement_theta_min 2.78
_cell_volume 2935.3(7)
_computing_cell_refinement
;
CrysAlis RED, Oxford Diffraction Ltd.,
Version 1.171.31.7 (release 18-10-2006 CrysAlis171 .NET)
(compiled Oct 18 2006,16:28:17)
;
_computing_data_collection
;
CrysAlis CCD, Oxford Diffraction Ltd.,
Version 1.171.31.7 (release 18-10-2006 CrysAlis171 .NET)
(compiled Oct 18 2006,16:28:17)
;
_computing_data_reduction
;
CrysAlis RED, Oxford Diffraction Ltd.,
Version 1.171.31.7 (release 18-10-2006 CrysAlis171 .NET)
(compiled Oct 18 2006,16:28:17)
;
_computing_structure_refinement 'SHELXL-97 (Sheldrick, 1997)'
_computing_structure_solution 'SHELXS-97 (Sheldrick, 1990)'
_diffrn_ambient_temperature 123(2)
_diffrn_detector_area_resol_mean 16.0855
_diffrn_measured_fraction_theta_full 0.931
_diffrn_measured_fraction_theta_max 0.931
_diffrn_measurement_device_type 'Gemini S Ultra'
_diffrn_measurement_method '\w and \p scan'
_diffrn_radiation_monochromator graphite
_diffrn_radiation_source 'Enhance (Cu) X-ray Source'
_diffrn_radiation_type CuK\a
_diffrn_radiation_wavelength 1.54178
_diffrn_reflns_av_R_equivalents 0.0359
_diffrn_reflns_av_sigmaI/netI 0.0704
_diffrn_reflns_limit_h_max 11
_diffrn_reflns_limit_h_min -11
_diffrn_reflns_limit_k_max 18
_diffrn_reflns_limit_k_min -18
_diffrn_reflns_limit_l_max 21
_diffrn_reflns_limit_l_min -21
_diffrn_reflns_number 23390
_diffrn_reflns_theta_full 59.99
_diffrn_reflns_theta_max 59.99
_diffrn_reflns_theta_min 2.97
_diffrn_standards_interval_count 0
_diffrn_standards_interval_time 0
_diffrn_standards_number 0
_exptl_absorpt_coefficient_mu 1.305
_exptl_absorpt_correction_T_max 0.6879
_exptl_absorpt_correction_T_min 0.6234
_exptl_absorpt_correction_type multi-scan
_exptl_absorpt_process_details
;
CrysAlis RED, Oxford Diffraction Ltd.,
Version 1.171.31.7 (release 18-10-2006 CrysAlis171 .NET)
(compiled Oct 18 2006,16:28:17)
Empirical absorption correction using spherical harmonics,
implemented in SCALE3 ABSPACK scaling algorithm.
;
_exptl_crystal_colour pink
_exptl_crystal_density_diffrn 1.364
_exptl_crystal_density_method 'not measured'
_exptl_crystal_description block
_exptl_crystal_F_000 1276
_exptl_crystal_size_max 0.40
_exptl_crystal_size_mid 0.33
_exptl_crystal_size_min 0.31
_refine_diff_density_max 1.110
_refine_diff_density_min -0.810
_refine_diff_density_rms 0.095
_refine_ls_extinction_method none
_refine_ls_goodness_of_fit_ref 1.051
_refine_ls_hydrogen_treatment constr
_refine_ls_matrix_type full
_refine_ls_number_parameters 917
_refine_ls_number_reflns 8139
_refine_ls_number_restraints 550
_refine_ls_restrained_S_all 1.059
_refine_ls_R_factor_all 0.1328
_refine_ls_R_factor_gt 0.0893
_refine_ls_shift/su_max 0.001
_refine_ls_shift/su_mean 0.000
_refine_ls_structure_factor_coef Fsqd
_refine_ls_weighting_details 'calc w=1/[\s^2^(Fo^2^)+(0.1475P)^2^+4.7477P] where P=(Fo^2^+2Fc^2^)/3'
_refine_ls_weighting_scheme calc
_refine_ls_wR_factor_gt 0.2258
_refine_ls_wR_factor_ref 0.2553
_reflns_number_gt 5305
_reflns_number_total 8139
_reflns_threshold_expression >2sigma(I)
_cod_data_source_file cg2002157_si_002.cif
_cod_data_source_block 1
_cod_depositor_comments
;
The following automatic conversions were performed:

'_symmetry_cell_setting' value 'Triclinic' changed to 'triclinic'
according to /home/saulius/struct/CIF-dictionaries/cif_core.dic
dictionary named 'cif_core.dic' version 2.4.1 from 2010-06-29.

Automatic conversion script
Id: cif_fix_values 1715 2011-07-08 13:25:40Z adriana 
;
_cod_original_cell_volume 2935.3(6)
_cod_original_sg_symbol_H-M P-1
_cod_database_code 4500732

loop_
_symmetry_equiv_pos_as_xyz
'x, y, z'
'-x, -y, -z'

loop_
_atom_site_label
_atom_site_type_symbol
_atom_site_fract_x
_atom_site_fract_y
_atom_site_fract_z
_atom_site_U_iso_or_equiv
_atom_site_adp_type
_atom_site_occupancy
_atom_site_symmetry_multiplicity
_atom_site_calc_flag
_atom_site_refinement_flags
_atom_site_disorder_assembly
_atom_site_disorder_group
C43 C 0.3094(8) 0.7998(5) 0.9218(4) 0.0490(19) Uani 1 1 d . . .
H43 H 0.4044 0.7830 0.9118 0.059 Uiso 1 1 calc R . .
C44 C 0.0829(9) 0.8483(5) 0.8762(5) 0.058(2) Uani 1 1 d . . .
H44A H 0.0588 0.8414 0.9282 0.088 Uiso 1 1 calc R . .
H44B H 0.0443 0.8100 0.8592 0.088 Uiso 1 1 calc R . .
H44C H 0.0467 0.9113 0.8482 0.088 Uiso 1 1 calc R . .
C45 C 0.2821(14) 0.8287(12) 0.7911(6) 0.132(6) Uani 1 1 d . . .
H45A H 0.3804 0.8193 0.7894 0.198 Uiso 1 1 calc R . .
H45B H 0.2394 0.8886 0.7593 0.198 Uiso 1 1 calc R . .
H45C H 0.2622 0.7828 0.7743 0.198 Uiso 1 1 calc R . .
N10 N 0.2293(7) 0.8218(5) 0.8659(3) 0.0548(17) Uani 1 1 d . . .
O7 O 0.2715(6) 0.7993(4) 0.9847(3) 0.0558(14) Uani 1 1 d . . .
C46 C 0.3645(14) 0.4324(8) 0.1951(6) 0.084(5) Uani 0.662(13) 1 d PD A 1
C48 C 0.4557(19) 0.3525(10) 0.3132(8) 0.120(8) Uani 0.662(13) 1 d PD A 1
C47 C 0.483(2) 0.5058(10) 0.2451(10) 0.119(8) Uani 0.662(13) 1 d PD A 1
N11 N 0.4290(11) 0.4313(7) 0.2484(5) 0.074(4) Uani 0.662(13) 1 d PD A 1
O8 O 0.3401(16) 0.4966(9) 0.1387(6) 0.100(5) Uani 0.662(13) 1 d PD A 1
N11' N 0.3513(16) 0.4021(8) 0.2584(7) 0.043(5) Uani 0.338(13) 1 d PD A 2
C46' C 0.2792(16) 0.4832(9) 0.2328(8) 0.045(6) Uani 0.338(13) 1 d PD A 2
C47' C 0.448(2) 0.3548(13) 0.2115(11) 0.072(8) Uani 0.338(13) 1 d PD A 2
C48' C 0.343(3) 0.3535(13) 0.3359(7) 0.073(10) Uani 0.338(13) 1 d PD A 2
O8' O 0.283(2) 0.5275(11) 0.1674(9) 0.060(6) Uani 0.338(13) 1 d PD A 2
C1 C 0.7584(6) -0.1412(4) 0.0459(3) 0.0301(14) Uani 1 1 d . . .
H1A H 0.8104 -0.1907 0.0853 0.036 Uiso 1 1 calc R . .
H1B H 0.7517 -0.1668 0.0064 0.036 Uiso 1 1 calc R . .
C2 C 0.7876(6) -0.0080(4) -0.0504(3) 0.0307(14) Uani 1 1 d . . .
H2A H 0.7811 -0.0392 -0.0861 0.037 Uiso 1 1 calc R . .
H2B H 0.8576 0.0244 -0.0697 0.037 Uiso 1 1 calc R . .
C3 C 0.6048(6) 0.1237(4) -0.1149(3) 0.0295(14) Uani 1 1 d . . .
H3A H 0.6114 0.0919 -0.1522 0.035 Uiso 1 1 calc R . .
H3B H 0.6597 0.1671 -0.1328 0.035 Uiso 1 1 calc R . .
C4 C 0.5414(6) -0.1732(4) 0.1031(3) 0.0319(14) Uani 1 1 d . . .
H4A H 0.5781 -0.2165 0.1497 0.038 Uiso 1 1 calc R . .
H4B H 0.5482 -0.2069 0.0672 0.038 Uiso 1 1 calc R . .
C5 C 0.8568(6) -0.0364(4) 0.0728(3) 0.0309(14) Uani 1 1 d . . .
H5A H 0.7690 -0.0043 0.0917 0.037 Uiso 1 1 calc R . .
H5B H 0.9088 0.0080 0.0497 0.037 Uiso 1 1 calc R . .
C6 C 0.9346(6) -0.1080(4) 0.1361(4) 0.0331(15) Uani 1 1 d . . .
C7 C 1.0498(7) -0.1744(4) 0.1237(4) 0.0366(15) Uani 1 1 d . . .
H7 H 1.0790 -0.1747 0.0749 0.044 Uiso 1 1 calc R . .
C8 C 1.1223(8) -0.2399(5) 0.1812(4) 0.0446(18) Uani 1 1 d . . .
H8 H 1.2000 -0.2852 0.1727 0.054 Uiso 1 1 calc R . .
C9 C 1.0778(9) -0.2366(5) 0.2506(4) 0.058(2) Uani 1 1 d . . .
C10 C 0.9649(10) -0.1720(5) 0.2661(4) 0.064(3) Uani 1 1 d . . .
H10 H 0.9382 -0.1714 0.3151 0.077 Uiso 1 1 calc R . .
C11 C 0.8927(8) -0.1087(5) 0.2081(4) 0.0461(18) Uani 1 1 d . . .
H11 H 0.8134 -0.0650 0.2174 0.055 Uiso 1 1 calc R . .
C12 C 0.6626(8) 0.1236(5) 0.4120(4) 0.0495(19) Uani 1 1 d . . .
H12A H 0.5922 0.1492 0.3749 0.059 Uiso 1 1 calc R . .
H12B H 0.7070 0.1708 0.4090 0.059 Uiso 1 1 calc R . .
C13 C 0.7132(8) -0.0189(5) 0.3801(3) 0.0475(19) Uani 1 1 d . . .
H13A H 0.7898 -0.0599 0.3603 0.057 Uiso 1 1 calc R . .
H13B H 0.6448 0.0111 0.3420 0.057 Uiso 1 1 calc R . .
C14 C 0.5932(9) -0.1393(5) 0.4299(4) 0.050(2) Uani 1 1 d . . .
H14A H 0.6669 -0.1891 0.4187 0.060 Uiso 1 1 calc R . .
H14B H 0.5356 -0.1091 0.3869 0.060 Uiso 1 1 calc R . .
C15 C 0.4916(9) 0.1763(5) 0.5030(4) 0.052(2) Uani 1 1 d . . .
H15A H 0.4329 0.2101 0.4608 0.063 Uiso 1 1 calc R . .
H15B H 0.5352 0.2176 0.5132 0.063 Uiso 1 1 calc R . .
C16 C 0.8827(8) 0.0128(6) 0.4376(4) 0.055(2) Uani 1 1 d . . .
H16A H 0.8646 -0.0308 0.4840 0.066 Uiso 1 1 calc R . .
H16B H 0.9021 0.0626 0.4500 0.066 Uiso 1 1 calc R . .
C17 C 1.0068(8) -0.0336(6) 0.3989(4) 0.0486(18) Uani 1 1 d U . .
C18 C 1.0539(9) 0.0137(7) 0.3320(5) 0.065(2) Uani 1 1 d U . .
H18 H 1.0074 0.0749 0.3104 0.078 Uiso 1 1 calc R . .
C19 C 1.1677(11) -0.0276(8) 0.2970(6) 0.080(3) Uani 1 1 d U . .
H19 H 1.1980 0.0039 0.2505 0.096 Uiso 1 1 calc R . .
C20 C 1.2324(11) -0.1099(8) 0.3284(6) 0.082(3) Uani 1 1 d U . .
C21 C 1.1935(10) -0.1626(7) 0.3949(5) 0.074(3) Uani 1 1 d U . .
H21 H 1.2435 -0.2231 0.4160 0.089 Uiso 1 1 calc R . .
C22 C 1.0755(8) -0.1204(6) 0.4290(4) 0.053(2) Uani 1 1 d U . .
H22 H 1.0430 -0.1534 0.4741 0.064 Uiso 1 1 calc R . .
C23 C 0.0280(8) 0.6463(5) 0.0532(4) 0.0498(19) Uani 1 1 d U . .
H23A H 0.0878 0.6732 0.0701 0.060 Uiso 1 1 calc R B 1
H23B H -0.0145 0.6903 0.0082 0.060 Uiso 1 1 calc R B 1
C24 C -0.1925(9) 0.6138(4) 0.0870(4) 0.049(2) Uani 1 1 d . . .
H24A H -0.2278 0.6615 0.0420 0.059 Uiso 1 1 calc R C 1
H24B H -0.2649 0.6172 0.1258 0.059 Uiso 1 1 calc R C 1
C25 C -0.2765(9) 0.5071(5) 0.0473(5) 0.055(2) Uani 1 1 d . . .
H25A H -0.3198 0.5587 0.0064 0.067 Uiso 1 1 calc R D .
H25B H -0.3452 0.4976 0.0875 0.067 Uiso 1 1 calc R . .
C26 C 0.2194(9) 0.5771(5) -0.0221(4) 0.054(2) Uani 1 1 d . . .
H26A H 0.2925 0.5901 -0.0025 0.065 Uiso 1 1 calc R D .
H26B H 0.1816 0.6291 -0.0641 0.065 Uiso 1 1 calc R . .
N8 N -0.0775(8) 0.6313(4) 0.1090(3) 0.0555(18) Uani 0.627(9) 1 d PD D 1
C27 C -0.0532(11) 0.5793(8) 0.1867(4) 0.053(3) Uani 0.627(9) 1 d PDU D 1
H27A H -0.0316 0.5148 0.1893 0.063 Uiso 0.627(9) 1 calc PR D 1
H27B H 0.0296 0.5889 0.1997 0.063 Uiso 0.627(9) 1 calc PR D 1
C28 C -0.1544(9) 0.5945(5) 0.2432(4) 0.054(2) Uani 0.627(9) 1 d PGDU D 1
C29 C -0.2182(10) 0.6815(5) 0.2468(4) 0.057(2) Uani 0.627(9) 1 d PGDU D 1
H29A H -0.1961 0.7312 0.2113 0.068 Uiso 0.627(9) 1 calc PR D 1
C30 C -0.3143(10) 0.6958(5) 0.3024(5) 0.064(2) Uani 0.627(9) 1 d PGDU D 1
H30A H -0.3579 0.7553 0.3048 0.077 Uiso 0.627(9) 1 calc PR D 1
C31 C -0.3466(9) 0.6230(7) 0.3544(4) 0.075(3) Uani 0.627(9) 1 d PGDU D 1
C32 C -0.2828(10) 0.5360(6) 0.3508(4) 0.075(3) Uani 0.627(9) 1 d PGDU D 1
H32A H -0.3049 0.4862 0.3863 0.090 Uiso 0.627(9) 1 calc PR D 1
C33 C -0.1867(10) 0.5217(4) 0.2952(5) 0.066(2) Uani 0.627(9) 1 d PGDU D 1
H33A H -0.1431 0.4622 0.2928 0.079 Uiso 0.627(9) 1 calc PR D 1
F3 F -0.4373(11) 0.6364(7) 0.4094(5) 0.103(3) Uani 0.627(9) 1 d PDU D 1
N8' N -0.0775(8) 0.6313(4) 0.1090(3) 0.0555(18) Uani 0.373(9) 1 d PD D 2
C27' C -0.0037(14) 0.5765(10) 0.1777(5) 0.035(3) Uani 0.373(9) 1 d PDU D 2
H27C H 0.0264 0.5124 0.1786 0.042 Uiso 0.373(9) 1 calc PR D 2
H27D H 0.0779 0.5961 0.1782 0.042 Uiso 0.373(9) 1 calc PR D 2
C28' C -0.0879(13) 0.5858(7) 0.2415(5) 0.040(3) Uani 0.373(9) 1 d PGDU D 2
C29' C -0.1603(14) 0.6712(6) 0.2460(6) 0.044(3) Uani 0.373(9) 1 d PGDU D 2
H29B H -0.1574 0.7226 0.2060 0.053 Uiso 0.373(9) 1 calc PR D 2
C30' C -0.2370(14) 0.6815(7) 0.3091(7) 0.048(3) Uani 0.373(9) 1 d PGDU D 2
H30B H -0.2865 0.7398 0.3122 0.057 Uiso 0.373(9) 1 calc PR D 2
C31' C -0.2412(13) 0.6063(8) 0.3677(5) 0.050(3) Uani 0.373(9) 1 d PGDU D 2
C32' C -0.1687(14) 0.5209(7) 0.3631(5) 0.050(3) Uani 0.373(9) 1 d PGDU D 2
H32B H -0.1716 0.4696 0.4031 0.060 Uiso 0.373(9) 1 calc PR D 2
C33' C -0.0921(13) 0.5107(6) 0.3000(6) 0.045(3) Uani 0.373(9) 1 d PGDU D 2
H33B H -0.0426 0.4523 0.2969 0.054 Uiso 0.373(9) 1 calc PR D 2
F3' F -0.3154(14) 0.6175(9) 0.4294(7) 0.065(3) Uani 0.373(9) 1 d PDU D 2
C34 C 0.4723(6) 0.0681(4) 0.1375(3) 0.0291(14) Uani 1 1 d . . .
C35 C 0.3754(7) 0.1292(4) 0.1779(3) 0.0309(14) Uani 1 1 d . . .
C36 C 0.3813(7) 0.1068(4) 0.2533(3) 0.0328(15) Uani 1 1 d . . .
H36 H 0.4495 0.0555 0.2776 0.039 Uiso 1 1 calc R . .
C37 C 0.2906(7) 0.1567(4) 0.2939(3) 0.0382(17) Uani 1 1 d . . .
C38 C 0.3017(9) 0.1273(5) 0.3767(4) 0.050(2) Uani 1 1 d . . .
C39 C 0.1901(8) 0.2312(4) 0.2585(3) 0.0406(17) Uani 1 1 d . . .
H39A H 0.1252 0.2648 0.2862 0.049 Uiso 1 1 calc R . .
C40 C 0.1839(7) 0.2571(4) 0.1822(3) 0.0351(16) Uani 1 1 d . . .
C41 C 0.0755(8) 0.3390(4) 0.1438(4) 0.0417(18) Uani 1 1 d . . .
C42 C 0.2773(7) 0.2051(4) 0.1431(3) 0.0309(15) Uani 1 1 d . . .
H42A H 0.2737 0.2220 0.0913 0.037 Uiso 1 1 calc R . .
Ni1 Ni 0.5000 0.0000 0.0000 0.0251(4) Uani 1 2 d S . .
F1 F 1.1464(7) -0.3016(4) 0.3080(3) 0.095(2) Uani 1 1 d . . .
F2 F 1.3512(7) -0.1525(6) 0.2961(4) 0.122(2) Uani 1 1 d U . .
N1 N 0.6187(5) -0.1061(3) 0.0755(2) 0.0263(11) Uani 1 1 d . . .
H1C H 0.6271 -0.0855 0.1143 0.032 Uiso 1 1 calc R . .
N2 N 0.8321(5) -0.0749(3) 0.0176(3) 0.0284(11) Uani 1 1 d . . .
N3 N 0.6564(5) 0.0586(3) -0.0457(2) 0.0260(11) Uani 1 1 d . . .
H3C H 0.6666 0.0910 -0.0154 0.031 Uiso 1 1 calc R . .
N4 N 0.5958(6) 0.0997(4) 0.4860(3) 0.0451(15) Uani 1 1 d . . .
H4C H 0.6621 0.0786 0.5205 0.054 Uiso 1 1 calc R . .
N5 N 0.7618(6) 0.0487(4) 0.3946(3) 0.0502(16) Uani 1 1 d . . .
N6 N 0.6515(6) -0.0737(4) 0.4458(3) 0.0444(15) Uani 1 1 d . . .
H6A H 0.7202 -0.1067 0.4785 0.053 Uiso 1 1 calc R . .
N7 N 0.1122(7) 0.5635(4) 0.0349(3) 0.0471(16) Uani 1 1 d . D .
H7A H 0.1539 0.5238 0.0773 0.057 Uiso 1 1 calc R . .
N9 N -0.1616(7) 0.5250(4) 0.0730(3) 0.0463(16) Uani 1 1 d . D .
H9A H -0.1379 0.4817 0.1174 0.056 Uiso 1 1 calc R . .
Ni2 Ni 0.5000 0.0000 0.5000 0.0395(5) Uani 1 2 d S . .
Ni3 Ni 0.0000 0.5000 0.0000 0.0406(5) Uani 1 2 d S . .
O1 O 0.4473(4) 0.0840(3) 0.0708(2) 0.0308(10) Uani 1 1 d . . .
O2 O 0.5655(5) 0.0066(3) 0.1715(2) 0.0419(12) Uani 1 1 d . . .
O3 O 0.4041(5) 0.0643(3) 0.4002(2) 0.0453(13) Uani 1 1 d . . .
O4 O 0.2158(6) 0.1689(4) 0.4145(2) 0.0704(19) Uani 1 1 d . . .
O5 O 0.1012(5) 0.3753(3) 0.0770(2) 0.0444(12) Uani 1 1 d . D .
O6 O -0.0293(6) 0.3649(3) 0.1806(3) 0.0559(15) Uani 1 1 d . . .
O1W O 0.8166(7) 0.2954(5) 0.3013(5) 0.105(3) Uani 1 1 d . . .
H1D H 0.7393 0.3471 0.3042 0.126 Uiso 1 1 d R . .
H1E H 0.8683 0.3185 0.2669 0.126 Uiso 1 1 d R . .
O2W O 0.9720(8) 0.2935(7) 0.4138(4) 0.155(5) Uani 1 1 d . . .
H2C H 0.9607 0.2626 0.3874 0.185 Uiso 1 1 d R . .
H2D H 1.0474 0.2672 0.4347 0.185 Uiso 1 1 d R . .
O3W O 0.711(2) 0.3263(12) 0.4729(11) 0.138(7) Uani 0.50 1 d P . .
H3D H 0.7892 0.2945 0.4633 0.166 Uiso 0.50 1 d PR . .
H3E H 0.6815 0.3682 0.4343 0.166 Uiso 0.50 1 d PR . .
O4W O 0.4302(9) 0.6586(6) 0.0958(5) 0.121(3) Uani 1 1 d . . .
H4D H 0.3957 0.6151 0.1026 0.145 Uiso 1 1 d R . .
H4E H 0.3821 0.7057 0.0664 0.145 Uiso 1 1 d R . .
C49 C 0.023(3) 0.517(2) 0.4402(15) 0.123(7) Uani 0.25 1 d PDU E -1
C50 C 0.244(3) 0.527(3) 0.453(3) 0.124(8) Uani 0.25 1 d PDU E -1
C51 C 0.035(5) 0.648(2) 0.467(3) 0.124(8) Uani 0.25 1 d PDU E -1
N12 N 0.098(3) 0.5609(19) 0.4520(14) 0.123(7) Uani 0.25 1 d PDU E -1
O9 O 0.073(3) 0.442(2) 0.4279(18) 0.120(8) Uani 0.25 1 d PDU E -1
C49A C -0.006(2) 0.6155(14) 0.4232(13) 0.108(6) Uani 0.30 1 d PDU F -2
C51A C 0.075(4) 0.4675(17) 0.5035(14) 0.097(6) Uani 0.30 1 d PDU F -2
C50A C 0.141(3) 0.504(2) 0.3703(15) 0.108(6) Uani 0.30 1 d PDU F -2
N12A N 0.0658(19) 0.5343(14) 0.4314(12) 0.108(5) Uani 0.30 1 d PDU F -2
O9A O -0.072(3) 0.6428(16) 0.4751(15) 0.116(6) Uani 0.30 1 d PDU F -2
C49B C 0.5640(15) 0.5068(10) 0.2973(8) 0.083(7) Uani 0.45 1 d PDU G -3
C51B C 0.436(2) 0.6585(9) 0.2888(12) 0.118(10) Uani 0.45 1 d PDU G -3
C50B C 0.426(2) 0.5336(14) 0.4028(8) 0.092(7) Uani 0.45 1 d PDU G -3
N12B N 0.4797(14) 0.5624(8) 0.3277(7) 0.076(5) Uani 0.45 1 d PDU G -3
O9B O 0.6075(15) 0.4246(9) 0.3284(8) 0.090(5) Uani 0.45 1 d PDU G -3

loop_
_atom_site_aniso_label
_atom_site_aniso_U_11
_atom_site_aniso_U_22
_atom_site_aniso_U_33
_atom_site_aniso_U_23
_atom_site_aniso_U_13
_atom_site_aniso_U_12
C43 0.058(5) 0.044(4) 0.057(5) -0.027(4) 0.006(4) -0.022(4)
C44 0.070(6) 0.048(5) 0.062(5) -0.015(4) -0.014(4) -0.019(4)
C45 0.131(11) 0.257(19) 0.068(7) -0.092(10) 0.036(7) -0.112(13)
N10 0.070(5) 0.071(5) 0.041(4) -0.025(3) 0.004(3) -0.038(4)
O7 0.061(3) 0.061(3) 0.048(3) -0.024(3) -0.001(3) -0.012(3)
C46 0.083(12) 0.083(13) 0.076(12) 0.004(10) -0.036(10) -0.021(10)
C48 0.108(16) 0.102(14) 0.106(14) 0.048(12) -0.061(13) -0.024(12)
C47 0.15(2) 0.111(16) 0.118(16) -0.024(13) -0.040(14) -0.065(15)
N11 0.050(7) 0.087(9) 0.067(8) -0.001(7) -0.027(6) -0.005(7)
O8 0.117(13) 0.098(10) 0.082(9) 0.003(8) -0.054(9) -0.033(9)
N11' 0.040(12) 0.054(12) 0.039(11) -0.006(9) -0.020(9) -0.021(10)
C46' 0.054(15) 0.040(13) 0.029(12) 0.010(10) -0.033(10) -0.003(11)
C47' 0.074(19) 0.055(17) 0.08(2) -0.023(15) -0.017(16) -0.007(15)
C48' 0.11(3) 0.075(19) 0.042(14) 0.012(13) -0.017(15) -0.07(2)
O8' 0.051(12) 0.065(13) 0.065(14) -0.002(11) -0.024(10) -0.023(10)
C1 0.032(4) 0.026(3) 0.031(3) -0.011(3) -0.012(3) 0.002(3)
C2 0.027(3) 0.032(3) 0.032(3) -0.014(3) -0.010(3) 0.002(3)
C3 0.028(3) 0.038(4) 0.023(3) -0.004(3) -0.009(3) -0.012(3)
C4 0.029(3) 0.036(4) 0.028(3) -0.004(3) -0.013(3) -0.007(3)
C5 0.034(4) 0.032(3) 0.029(3) -0.011(3) -0.007(3) -0.008(3)
C6 0.033(4) 0.029(3) 0.040(4) -0.010(3) -0.012(3) -0.008(3)
C7 0.038(4) 0.035(4) 0.036(4) -0.007(3) -0.014(3) -0.008(3)
C8 0.052(5) 0.033(4) 0.052(5) -0.009(3) -0.030(4) -0.008(3)
C9 0.081(6) 0.044(5) 0.044(5) -0.004(4) -0.041(4) -0.002(4)
C10 0.110(7) 0.046(5) 0.030(4) -0.009(3) -0.027(4) -0.002(5)
C11 0.060(5) 0.041(4) 0.039(4) -0.017(3) -0.018(3) -0.004(4)
C12 0.063(5) 0.051(5) 0.037(4) -0.014(3) -0.011(4) -0.013(4)
C13 0.061(5) 0.055(5) 0.021(3) -0.010(3) -0.017(3) -0.003(4)
C14 0.077(6) 0.039(4) 0.032(4) -0.018(3) -0.014(4) 0.001(4)
C15 0.079(6) 0.039(4) 0.038(4) -0.014(3) -0.017(4) -0.005(4)
C16 0.064(5) 0.069(5) 0.038(4) -0.023(4) -0.009(4) -0.017(4)
C17 0.049(4) 0.064(4) 0.042(3) -0.024(3) -0.006(3) -0.018(3)
C18 0.069(4) 0.076(4) 0.063(4) -0.022(3) -0.008(3) -0.032(4)
C19 0.078(5) 0.098(5) 0.076(5) -0.028(4) 0.006(4) -0.042(4)
C20 0.074(5) 0.107(5) 0.075(4) -0.044(4) 0.003(4) -0.024(4)
C21 0.076(5) 0.084(5) 0.070(4) -0.034(4) -0.020(4) -0.013(4)
C22 0.055(4) 0.068(4) 0.044(3) -0.023(3) -0.006(3) -0.018(3)
C23 0.069(4) 0.035(3) 0.046(3) -0.014(3) -0.011(3) -0.010(3)
C24 0.078(6) 0.024(4) 0.031(4) -0.007(3) -0.008(4) 0.008(3)
C25 0.064(5) 0.034(4) 0.059(5) -0.010(4) -0.009(4) 0.000(4)
C26 0.074(6) 0.033(4) 0.053(5) -0.007(4) -0.021(4) -0.007(4)
N8 0.097(5) 0.027(3) 0.037(3) -0.013(3) -0.019(4) 0.003(3)
C27 0.060(4) 0.053(4) 0.051(4) -0.019(3) -0.012(3) -0.016(3)
C28 0.060(3) 0.057(3) 0.053(3) -0.022(2) -0.010(2) -0.017(3)
C29 0.061(4) 0.062(3) 0.053(3) -0.025(3) -0.011(3) -0.012(3)
C30 0.066(4) 0.071(3) 0.060(3) -0.029(3) -0.010(3) -0.011(3)
C31 0.072(4) 0.082(3) 0.071(3) -0.025(3) -0.002(3) -0.017(3)
C32 0.073(4) 0.077(3) 0.073(4) -0.018(3) 0.000(3) -0.023(3)
C33 0.069(4) 0.066(3) 0.065(3) -0.018(3) -0.004(3) -0.021(3)
F3 0.095(5) 0.116(5) 0.089(4) -0.035(3) 0.013(3) -0.020(3)
N8' 0.097(5) 0.027(3) 0.037(3) -0.013(3) -0.019(4) 0.003(3)
C27' 0.041(5) 0.037(4) 0.031(4) -0.014(3) -0.006(3) -0.010(3)
C28' 0.046(4) 0.042(4) 0.036(4) -0.016(3) -0.005(3) -0.011(3)
C29' 0.050(4) 0.046(4) 0.041(4) -0.019(3) -0.004(3) -0.009(3)
C30' 0.052(4) 0.050(4) 0.044(4) -0.020(3) -0.001(3) -0.012(3)
C31' 0.052(4) 0.055(4) 0.046(4) -0.017(3) -0.002(3) -0.014(3)
C32' 0.051(4) 0.052(4) 0.046(4) -0.012(3) -0.002(3) -0.016(3)
C33' 0.047(4) 0.047(4) 0.042(4) -0.013(3) -0.003(3) -0.014(3)
F3' 0.067(5) 0.074(5) 0.053(4) -0.022(3) 0.005(3) -0.015(4)
C34 0.037(4) 0.036(4) 0.019(3) -0.009(3) -0.009(3) -0.014(3)
C35 0.040(4) 0.031(3) 0.027(3) -0.012(3) -0.013(3) -0.010(3)
C36 0.045(4) 0.034(4) 0.021(3) -0.009(3) -0.014(3) -0.007(3)
C37 0.061(5) 0.033(4) 0.024(3) -0.014(3) -0.018(3) -0.003(3)
C38 0.074(6) 0.041(4) 0.025(4) -0.009(3) -0.023(4) 0.005(4)
C39 0.063(5) 0.028(3) 0.029(3) -0.012(3) -0.016(3) -0.001(3)
C40 0.055(4) 0.024(3) 0.030(3) -0.011(3) -0.023(3) -0.004(3)
C41 0.072(5) 0.026(3) 0.030(4) -0.014(3) -0.022(4) -0.002(3)
C42 0.049(4) 0.029(3) 0.019(3) -0.007(3) -0.017(3) -0.010(3)
Ni1 0.0301(8) 0.0268(8) 0.0197(7) -0.0077(6) -0.0111(6) -0.0044(6)
F1 0.146(5) 0.059(3) 0.062(3) -0.006(3) -0.068(3) 0.011(3)
F2 0.099(4) 0.163(5) 0.109(4) -0.067(4) 0.009(3) -0.021(3)
N1 0.030(3) 0.032(3) 0.021(2) -0.010(2) -0.005(2) -0.010(2)
N2 0.031(3) 0.032(3) 0.024(3) -0.010(2) -0.014(2) -0.005(2)
N3 0.031(3) 0.028(3) 0.016(2) -0.002(2) -0.011(2) -0.003(2)
N4 0.064(4) 0.040(3) 0.032(3) -0.016(3) -0.014(3) -0.004(3)
N5 0.055(4) 0.057(4) 0.040(3) -0.019(3) -0.013(3) -0.007(3)
N6 0.062(4) 0.045(3) 0.018(3) -0.011(2) -0.022(3) 0.007(3)
N7 0.080(5) 0.025(3) 0.036(3) -0.010(2) -0.026(3) -0.002(3)
N9 0.074(4) 0.022(3) 0.035(3) -0.006(2) -0.023(3) 0.003(3)
Ni2 0.0596(11) 0.0342(9) 0.0195(8) -0.0102(6) -0.0171(7) 0.0038(8)
Ni3 0.0671(12) 0.0204(8) 0.0300(8) -0.0083(6) -0.0229(8) 0.0040(7)
O1 0.038(2) 0.032(2) 0.024(2) -0.0092(18) -0.0109(18) -0.0060(19)
O2 0.047(3) 0.047(3) 0.029(2) -0.017(2) -0.023(2) 0.007(2)
O3 0.069(3) 0.037(3) 0.017(2) -0.0078(19) -0.021(2) 0.011(2)
O4 0.097(4) 0.063(4) 0.021(2) -0.022(2) -0.026(3) 0.040(3)
O5 0.070(3) 0.029(2) 0.028(3) -0.009(2) -0.021(2) 0.004(2)
O6 0.084(4) 0.030(3) 0.035(3) -0.007(2) -0.013(3) 0.015(3)
O1W 0.070(5) 0.081(5) 0.159(8) -0.006(5) -0.017(5) -0.038(4)
O2W 0.090(6) 0.224(11) 0.064(5) -0.003(6) -0.020(4) 0.051(6)
O3W 0.147(17) 0.103(14) 0.131(15) -0.031(12) 0.016(13) 0.003(12)
O4W 0.113(7) 0.085(6) 0.169(9) -0.036(6) -0.029(6) -0.024(5)
C49 0.123(8) 0.123(8) 0.123(8) -0.035(4) -0.005(3) -0.034(3)
C50 0.124(8) 0.124(8) 0.124(9) -0.035(4) -0.005(3) -0.034(4)
C51 0.125(9) 0.124(8) 0.124(9) -0.036(4) -0.004(3) -0.035(4)
N12 0.123(8) 0.122(8) 0.123(8) -0.034(3) -0.005(3) -0.035(3)
O9 0.119(8) 0.121(8) 0.121(8) -0.035(4) -0.005(3) -0.033(4)
C49A 0.109(6) 0.107(6) 0.108(6) -0.030(3) -0.005(3) -0.029(3)
C51A 0.097(7) 0.098(6) 0.100(6) -0.031(3) -0.006(3) -0.030(4)
C50A 0.108(7) 0.108(7) 0.106(6) -0.030(4) -0.004(3) -0.029(3)
N12A 0.110(6) 0.107(6) 0.106(6) -0.030(3) -0.005(3) -0.028(3)
O9A 0.116(7) 0.115(6) 0.116(6) -0.037(4) -0.006(3) -0.028(3)
C49B 0.084(8) 0.082(8) 0.084(8) -0.022(5) -0.003(5) -0.025(5)
C51B 0.118(11) 0.117(11) 0.118(11) -0.032(6) -0.007(5) -0.032(6)
C50B 0.094(9) 0.094(8) 0.087(8) -0.027(5) -0.002(5) -0.024(5)
N12B 0.074(6) 0.076(6) 0.078(6) -0.018(5) -0.003(5) -0.022(5)
O9B 0.090(6) 0.092(6) 0.091(6) -0.032(5) -0.002(4) -0.025(5)

loop_
_atom_type_symbol
_atom_type_description
_atom_type_scat_dispersion_real
_atom_type_scat_dispersion_imag
_atom_type_scat_source
C C 0.0181 0.0091 'International Tables Vol C Tables 4.2.6.8 and 6.1.1.4'
H H 0.0000 0.0000 'International Tables Vol C Tables 4.2.6.8 and 6.1.1.4'
N N 0.0311 0.0180 'International Tables Vol C Tables 4.2.6.8 and 6.1.1.4'
O O 0.0492 0.0322 'International Tables Vol C Tables 4.2.6.8 and 6.1.1.4'
F F 0.0727 0.0534 'International Tables Vol C Tables 4.2.6.8 and 6.1.1.4'
Ni Ni -3.0029 0.5091 'International Tables Vol C Tables 4.2.6.8 and 6.1.1.4'

loop_
_geom_angle_atom_site_label_1
_geom_angle_atom_site_label_2
_geom_angle_atom_site_label_3
_geom_angle
_geom_angle_site_symmetry_1
_geom_angle_site_symmetry_3
O7 C43 N10 125.9(8) . .
O7 C43 H43 117.1 . .
N10 C43 H43 117.1 . .
N10 C44 H44A 109.5 . .
N10 C44 H44B 109.5 . .
H44A C44 H44B 109.5 . .
N10 C44 H44C 109.5 . .
H44A C44 H44C 109.5 . .
H44B C44 H44C 109.5 . .
N10 C45 H45A 109.5 . .
N10 C45 H45B 109.5 . .
H45A C45 H45B 109.5 . .
N10 C45 H45C 109.5 . .
H45A C45 H45C 109.5 . .
H45B C45 H45C 109.5 . .
C43 N10 C44 120.8(7) . .
C43 N10 C45 122.5(8) . .
C44 N10 C45 116.4(8) . .
O8 C46 N11 123.3(10) . .
C46 N11 C47 121.4(8) . .
C46 N11 C48 120.4(8) . .
C47 N11 C48 118.2(7) . .
C46' N11' C48' 121.5(9) . .
C46' N11' C47' 121.4(8) . .
C48' N11' C47' 117.1(8) . .
O8' C46' N11' 123.9(12) . .
N2 C1 N1 114.3(5) . .
N2 C1 H1A 108.7 . .
N1 C1 H1A 108.7 . .
N2 C1 H1B 108.7 . .
N1 C1 H1B 108.7 . .
H1A C1 H1B 107.6 . .
N2 C2 N3 115.2(5) . .
N2 C2 H2A 108.5 . .
N3 C2 H2A 108.5 . .
N2 C2 H2B 108.5 . .
N3 C2 H2B 108.5 . .
H2A C2 H2B 107.5 . .
N3 C3 C4 109.3(5) . 2_655
N3 C3 H3A 109.8 . .
C4 C3 H3A 109.8 2_655 .
N3 C3 H3B 109.8 . .
C4 C3 H3B 109.8 2_655 .
H3A C3 H3B 108.3 . .
N1 C4 C3 107.9(5) . 2_655
N1 C4 H4A 110.1 . .
C3 C4 H4A 110.1 2_655 .
N1 C4 H4B 110.1 . .
C3 C4 H4B 110.1 2_655 .
H4A C4 H4B 108.4 . .
N2 C5 C6 111.9(5) . .
N2 C5 H5A 109.2 . .
C6 C5 H5A 109.2 . .
N2 C5 H5B 109.2 . .
C6 C5 H5B 109.2 . .
H5A C5 H5B 107.9 . .
C11 C6 C7 118.7(6) . .
C11 C6 C5 120.4(6) . .
C7 C6 C5 121.0(6) . .
C8 C7 C6 121.4(7) . .
C8 C7 H7 119.3 . .
C6 C7 H7 119.3 . .
C9 C8 C7 117.5(7) . .
C9 C8 H8 121.3 . .
C7 C8 H8 121.3 . .
C8 C9 F1 118.3(8) . .
C8 C9 C10 123.6(7) . .
F1 C9 C10 118.1(7) . .
C11 C10 C9 117.9(7) . .
C11 C10 H10 121.0 . .
C9 C10 H10 121.0 . .
C10 C11 C6 120.9(7) . .
C10 C11 H11 119.6 . .
C6 C11 H11 119.6 . .
N5 C12 N4 113.7(6) . .
N5 C12 H12A 108.8 . .
N4 C12 H12A 108.8 . .
N5 C12 H12B 108.8 . .
N4 C12 H12B 108.8 . .
H12A C12 H12B 107.7 . .
N5 C13 N6 114.0(5) . .
N5 C13 H13A 108.7 . .
N6 C13 H13A 108.7 . .
N5 C13 H13B 108.7 . .
N6 C13 H13B 108.7 . .
H13A C13 H13B 107.6 . .
N6 C14 C15 108.6(5) . 2_656
N6 C14 H14A 110.0 . .
C15 C14 H14A 110.0 2_656 .
N6 C14 H14B 110.0 . .
C15 C14 H14B 110.0 2_656 .
H14A C14 H14B 108.3 . .
N4 C15 C14 108.3(6) . 2_656
N4 C15 H15A 110.0 . .
C14 C15 H15A 110.0 2_656 .
N4 C15 H15B 110.0 . .
C14 C15 H15B 110.0 2_656 .
H15A C15 H15B 108.4 . .
N5 C16 C17 113.6(6) . .
N5 C16 H16A 108.8 . .
C17 C16 H16A 108.8 . .
N5 C16 H16B 108.8 . .
C17 C16 H16B 108.8 . .
H16A C16 H16B 107.7 . .
C22 C17 C18 118.7(8) . .
C22 C17 C16 121.1(7) . .
C18 C17 C16 120.1(8) . .
C19 C18 C17 120.5(10) . .
C19 C18 H18 119.8 . .
C17 C18 H18 119.8 . .
C20 C19 C18 118.9(10) . .
C20 C19 H19 120.6 . .
C18 C19 H19 120.6 . .
C19 C20 C21 124.9(10) . .
C19 C20 F2 120.5(10) . .
C21 C20 F2 114.6(10) . .
C20 C21 C22 115.5(10) . .
C20 C21 H21 122.2 . .
C22 C21 H21 122.2 . .
C17 C22 C21 121.4(8) . .
C17 C22 H22 119.3 . .
C21 C22 H22 119.3 . .
N8 C23 N7 114.0(6) . .
N8 C23 H23A 108.7 . .
N7 C23 H23A 108.7 . .
N8 C23 H23B 108.7 . .
N7 C23 H23B 108.7 . .
H23A C23 H23B 107.6 . .
N8 C24 N9 113.9(6) . .
N8 C24 H24A 108.8 . .
N9 C24 H24A 108.8 . .
N8 C24 H24B 108.8 . .
N9 C24 H24B 108.8 . .
H24A C24 H24B 107.7 . .
N9 C25 C26 107.0(6) . 2_565
N9 C25 H25A 110.3 . .
C26 C25 H25A 110.3 2_565 .
N9 C25 H25B 110.3 . .
C26 C25 H25B 110.3 2_565 .
H25A C25 H25B 108.6 . .
N7 C26 C25 109.6(6) . 2_565
N7 C26 H26A 109.7 . .
C25 C26 H26A 109.7 2_565 .
N7 C26 H26B 109.7 . .
C25 C26 H26B 109.7 2_565 .
H26A C26 H26B 108.2 . .
C24 N8 C23 116.4(6) . .
C24 N8 C27 108.3(7) . .
C23 N8 C27 124.8(7) . .
C28 C27 N8 121.2(8) . .
C28 C27 H27A 107.0 . .
N8 C27 H27A 107.0 . .
C28 C27 H27B 107.0 . .
N8 C27 H27B 107.0 . .
H27A C27 H27B 106.8 . .
C29 C28 C33 120.0 . .
C29 C28 C27 120.2(5) . .
C33 C28 C27 119.8(5) . .
C28 C29 C30 120.0 . .
C28 C29 H29A 120.0 . .
C30 C29 H29A 120.0 . .
C29 C30 C31 120.0 . .
C29 C30 H30A 120.0 . .
C31 C30 H30A 120.0 . .
F3 C31 C32 119.8(8) . .
F3 C31 C30 120.2(8) . .
C32 C31 C30 120.0 . .
C31 C32 C33 120.0 . .
C31 C32 H32A 120.0 . .
C33 C32 H32A 120.0 . .
C32 C33 C28 120.0 . .
C32 C33 H33A 120.0 . .
C28 C33 H33A 120.0 . .
C28' C27' H27C 109.3 . .
C28' C27' H27D 109.3 . .
H27C C27' H27D 108.0 . .
C29' C28' C33' 120.0 . .
C29' C28' C27' 119.4(5) . .
C33' C28' C27' 120.5(5) . .
C30' C29' C28' 120.0 . .
C30' C29' H29B 120.0 . .
C28' C29' H29B 120.0 . .
C29' C30' C31' 120.0 . .
C29' C30' H30B 120.0 . .
C31' C30' H30B 120.0 . .
F3' C31' C32' 120.7(9) . .
F3' C31' C30' 119.3(9) . .
C32' C31' C30' 120.0 . .
C31' C32' C33' 120.0 . .
C31' C32' H32B 120.0 . .
C33' C32' H32B 120.0 . .
C32' C33' C28' 120.0 . .
C32' C33' H33B 120.0 . .
C28' C33' H33B 120.0 . .
O2 C34 O1 125.9(6) . .
O2 C34 C35 118.5(5) . .
O1 C34 C35 115.6(5) . .
C42 C35 C36 118.5(6) . .
C42 C35 C34 122.6(5) . .
C36 C35 C34 118.8(6) . .
C37 C36 C35 121.8(6) . .
C37 C36 H36 119.1 . .
C35 C36 H36 119.1 . .
C36 C37 C39 119.2(6) . .
C36 C37 C38 118.9(6) . .
C39 C37 C38 121.8(6) . .
O4 C38 O3 125.7(6) . .
O4 C38 C37 119.6(6) . .
O3 C38 C37 114.7(6) . .
C37 C39 C40 120.4(6) . .
C37 C39 H39A 119.8 . .
C40 C39 H39A 119.8 . .
C42 C40 C39 118.7(6) . .
C42 C40 C41 121.1(5) . .
C39 C40 C41 120.2(6) . .
O6 C41 O5 126.5(6) . .
O6 C41 C40 117.5(6) . .
O5 C41 C40 116.0(7) . .
C35 C42 C40 121.4(5) . .
C35 C42 H42A 119.3 . .
C40 C42 H42A 119.3 . .
N1 Ni1 N1 180.0(5) 2_655 .
N1 Ni1 N3 94.77(18) 2_655 2_655
N1 Ni1 N3 85.23(18) . 2_655
N1 Ni1 N3 85.23(18) 2_655 .
N1 Ni1 N3 94.77(18) . .
N3 Ni1 N3 180.0(4) 2_655 .
N1 Ni1 O1 86.58(17) 2_655 .
N1 Ni1 O1 93.42(17) . .
N3 Ni1 O1 91.25(18) 2_655 .
N3 Ni1 O1 88.75(18) . .
N1 Ni1 O1 93.42(17) 2_655 2_655
N1 Ni1 O1 86.58(17) . 2_655
N3 Ni1 O1 88.75(18) 2_655 2_655
N3 Ni1 O1 91.25(18) . 2_655
O1 Ni1 O1 180.0(3) . 2_655
C4 N1 C1 114.6(5) . .
C4 N1 Ni1 106.1(3) . .
C1 N1 Ni1 113.0(3) . .
C4 N1 H1C 107.6 . .
C1 N1 H1C 107.6 . .
Ni1 N1 H1C 107.6 . .
C1 N2 C2 116.4(5) . .
C1 N2 C5 113.7(5) . .
C2 N2 C5 113.1(5) . .
C3 N3 C2 116.2(5) . .
C3 N3 Ni1 104.8(3) . .
C2 N3 Ni1 113.1(4) . .
C3 N3 H3C 107.5 . .
C2 N3 H3C 107.5 . .
Ni1 N3 H3C 107.5 . .
C15 N4 C12 113.6(6) . .
C15 N4 Ni2 106.0(5) . .
C12 N4 Ni2 112.8(4) . .
C15 N4 H4C 108.1 . .
C12 N4 H4C 108.1 . .
Ni2 N4 H4C 108.1 . .
C12 N5 C13 117.6(6) . .
C12 N5 C16 115.2(6) . .
C13 N5 C16 114.3(6) . .
C14 N6 C13 114.0(5) . .
C14 N6 Ni2 105.9(5) . .
C13 N6 Ni2 114.8(4) . .
C14 N6 H6A 107.3 . .
C13 N6 H6A 107.3 . .
Ni2 N6 H6A 107.3 . .
C26 N7 C23 115.1(6) . .
C26 N7 Ni3 105.9(4) . .
C23 N7 Ni3 112.8(5) . .
C26 N7 H7A 107.6 . .
C23 N7 H7A 107.6 . .
Ni3 N7 H7A 107.6 . .
C25 N9 C24 114.9(6) . .
C25 N9 Ni3 106.8(4) . .
C24 N9 Ni3 114.7(5) . .
C25 N9 H9A 106.6 . .
C24 N9 H9A 106.6 . .
Ni3 N9 H9A 106.6 . .
N6 Ni2 N6 180.0(2) 2_656 .
N6 Ni2 N4 85.8(2) 2_656 .
N6 Ni2 N4 94.2(2) . .
N6 Ni2 N4 94.2(2) 2_656 2_656
N6 Ni2 N4 85.8(2) . 2_656
N4 Ni2 N4 180.0(3) . 2_656
N6 Ni2 O3 92.16(19) 2_656 .
N6 Ni2 O3 87.84(19) . .
N4 Ni2 O3 92.7(2) . .
N4 Ni2 O3 87.3(2) 2_656 .
N6 Ni2 O3 87.84(19) 2_656 2_656
N6 Ni2 O3 92.16(19) . 2_656
N4 Ni2 O3 87.3(2) . 2_656
N4 Ni2 O3 92.7(2) 2_656 2_656
O3 Ni2 O3 180.00(13) . 2_656
N7 Ni3 N7 180.0(3) . 2_565
N7 Ni3 N9 94.8(2) . .
N7 Ni3 N9 85.2(2) 2_565 .
N7 Ni3 N9 85.2(2) . 2_565
N7 Ni3 N9 94.8(2) 2_565 2_565
N9 Ni3 N9 180.0(3) . 2_565
N7 Ni3 O5 91.3(2) . 2_565
N7 Ni3 O5 88.7(2) 2_565 2_565
N9 Ni3 O5 87.8(2) . 2_565
N9 Ni3 O5 92.2(2) 2_565 2_565
N7 Ni3 O5 88.7(2) . .
N7 Ni3 O5 91.3(2) 2_565 .
N9 Ni3 O5 92.2(2) . .
N9 Ni3 O5 87.8(2) 2_565 .
O5 Ni3 O5 180.0(3) 2_565 .
C34 O1 Ni1 131.4(4) . .
C38 O3 Ni2 137.1(4) . .
C41 O5 Ni3 132.3(5) . .
H1D O1W H1E 103.6 . .
H2C O2W H2D 108.8 . .
H3D O3W H3D 0.0 . .
H3D O3W H3E 109.1 . .
H3D O3W H3E 109.1 . .
H4D O4W H4E 109.4 . .
O9 C49 N12 121.6(14) . .
C49 N12 C50 122.1(9) . .
C49 N12 C51 120.1(9) . .
C50 N12 C51 117.8(9) . .
O9A C49A N12A 122.9(13) . .
C49A N12A C50A 122.1(9) . .
C49A N12A C51A 120.7(9) . .
C50A N12A C51A 117.2(9) . .
O9B C49B N12B 123.6(11) . .
C49B N12B C50B 121.9(8) . .
C49B N12B C51B 120.7(9) . .
C50B N12B C51B 117.3(8) . .

loop_
_geom_bond_atom_site_label_1
_geom_bond_atom_site_label_2
_geom_bond_distance
_geom_bond_site_symmetry_2
C43 O7 1.222(9) .
C43 N10 1.336(10) .
C43 H43 0.9500 .
C44 N10 1.451(11) .
C44 H44A 0.9800 .
C44 H44B 0.9800 .
C44 H44C 0.9800 .
C45 N10 1.456(11) .
C45 H45A 0.9800 .
C45 H45B 0.9800 .
C45 H45C 0.9800 .
C46 O8 1.242(9) .
C46 N11 1.286(8) .
C48 N11 1.470(8) .
C47 N11 1.458(8) .
N11' C46' 1.281(8) .
N11' C48' 1.461(8) .
N11' C47' 1.468(9) .
C46' O8' 1.243(10) .
C1 N2 1.436(8) .
C1 N1 1.496(8) .
C1 H1A 0.9900 .
C1 H1B 0.9900 .
C2 N2 1.443(8) .
C2 N3 1.475(8) .
C2 H2A 0.9900 .
C2 H2B 0.9900 .
C3 N3 1.466(7) .
C3 C4 1.512(9) 2_655
C3 H3A 0.9900 .
C3 H3B 0.9900 .
C4 N1 1.473(8) .
C4 C3 1.512(9) 2_655
C4 H4A 0.9900 .
C4 H4B 0.9900 .
C5 N2 1.471(8) .
C5 C6 1.515(9) .
C5 H5A 0.9900 .
C5 H5B 0.9900 .
C6 C11 1.397(10) .
C6 C7 1.400(9) .
C7 C8 1.388(9) .
C7 H7 0.9500 .
C8 C9 1.367(11) .
C8 H8 0.9500 .
C9 F1 1.367(8) .
C9 C10 1.389(12) .
C10 C11 1.380(10) .
C10 H10 0.9500 .
C11 H11 0.9500 .
C12 N5 1.437(10) .
C12 N4 1.492(9) .
C12 H12A 0.9900 .
C12 H12B 0.9900 .
C13 N5 1.448(10) .
C13 N6 1.496(9) .
C13 H13A 0.9900 .
C13 H13B 0.9900 .
C14 N6 1.492(10) .
C14 C15 1.532(11) 2_656
C14 H14A 0.9900 .
C14 H14B 0.9900 .
C15 N4 1.475(9) .
C15 C14 1.532(11) 2_656
C15 H15A 0.9900 .
C15 H15B 0.9900 .
C16 N5 1.456(10) .
C16 C17 1.516(11) .
C16 H16A 0.9900 .
C16 H16B 0.9900 .
C17 C22 1.353(11) .
C17 C18 1.391(11) .
C18 C19 1.377(14) .
C18 H18 0.9500 .
C19 C20 1.292(14) .
C19 H19 0.9500 .
C20 C21 1.390(14) .
C20 F2 1.393(12) .
C21 C22 1.401(12) .
C21 H21 0.9500 .
C22 H22 0.9500 .
C23 N8 1.450(10) .
C23 N7 1.486(9) .
C23 H23A 0.9900 .
C23 H23B 0.9900 .
C24 N8 1.443(11) .
C24 N9 1.484(8) .
C24 H24A 0.9900 .
C24 H24B 0.9900 .
C25 N9 1.479(10) .
C25 C26 1.519(10) 2_565
C25 H25A 0.9900 .
C25 H25B 0.9900 .
C26 N7 1.474(10) .
C26 C25 1.519(10) 2_565
C26 H26A 0.9900 .
C26 H26B 0.9900 .
N8 C27 1.484(8) .
C27 C28 1.436(6) .
C27 H27A 0.9900 .
C27 H27B 0.9900 .
C28 C29 1.3900 .
C28 C33 1.3900 .
C29 C30 1.3900 .
C29 H29A 0.9500 .
C30 C31 1.3900 .
C30 H30A 0.9500 .
C31 F3 1.348(11) .
C31 C32 1.3900 .
C32 C33 1.3900 .
C32 H32A 0.9500 .
C33 H33A 0.9500 .
C27' C28' 1.433(6) .
C27' H27C 0.9900 .
C27' H27D 0.9900 .
C28' C29' 1.3900 .
C28' C33' 1.3900 .
C29' C30' 1.3900 .
C29' H29B 0.9500 .
C30' C31' 1.3900 .
C30' H30B 0.9500 .
C31' F3' 1.361(14) .
C31' C32' 1.3900 .
C32' C33' 1.3900 .
C32' H32B 0.9500 .
C33' H33B 0.9500 .
C34 O2 1.241(7) .
C34 O1 1.273(7) .
C34 C35 1.510(9) .
C35 C42 1.383(9) .
C35 C36 1.387(8) .
C36 C37 1.378(9) .
C36 H36 0.9500 .
C37 C39 1.389(9) .
C37 C38 1.525(9) .
C38 O4 1.247(9) .
C38 O3 1.249(8) .
C39 C40 1.401(9) .
C39 H39A 0.9500 .
C40 C42 1.391(9) .
C40 C41 1.511(9) .
C41 O6 1.255(9) .
C41 O5 1.268(8) .
C42 H42A 0.9500 .
Ni1 N1 2.057(5) 2_655
Ni1 N1 2.057(5) .
Ni1 N3 2.085(5) 2_655
Ni1 N3 2.085(5) .
Ni1 O1 2.129(4) .
Ni1 O1 2.129(4) 2_655
N1 H1C 0.9300 .
N3 H3C 0.9300 .
N4 Ni2 2.075(6) .
N4 H4C 0.9300 .
N6 Ni2 2.054(6) .
N6 H6A 0.9300 .
N7 Ni3 2.051(6) .
N7 H7A 0.9300 .
N9 Ni3 2.070(6) .
N9 H9A 0.9300 .
Ni2 N6 2.054(6) 2_656
Ni2 N4 2.075(6) 2_656
Ni2 O3 2.095(4) .
Ni2 O3 2.095(4) 2_656
Ni3 N7 2.051(6) 2_565
Ni3 N9 2.070(6) 2_565
Ni3 O5 2.161(4) 2_565
Ni3 O5 2.161(4) .
O1W H1D 0.9816 .
O1W H1E 0.8624 .
O2W H2C 0.8560 .
O2W H2D 0.8541 .
O3W H3D 0.8539 .
O3W H3D 0.8539 .
O3W H3E 0.8531 .
O4W H4D 0.8523 .
O4W H4E 0.8537 .
C49 O9 1.250(10) .
C49 N12 1.286(9) .
C50 N12 1.451(9) .
C51 N12 1.468(9) .
C49A O9A 1.255(10) .
C49A N12A 1.278(9) .
C51A N12A 1.467(9) .
C50A N12A 1.459(9) .
C49B O9B 1.249(9) .
C49B N12B 1.282(8) .
C51B N12B 1.465(9) .
C50B N12B 1.463(9) .

loop_
_geom_hbond_atom_site_label_D
_geom_hbond_atom_site_label_H
_geom_hbond_atom_site_label_A
_geom_hbond_distance_DH
_geom_hbond_distance_HA
_geom_hbond_distance_DA
_geom_hbond_angle_DHA
_geom_hbond_site_symmetry_A
O4W H4E O7 0.85 2.01 2.849(10) 168.2 1_554
O3W H3D O2W 0.85 2.01 2.76(2) 146.7 .
O2W H2D O4 0.85 2.07 2.722(9) 132.4 1_655
O2W H2C O1W 0.86 2.20 2.843(13) 131.3 .
O1W H1E O6 0.86 1.92 2.780(10) 171.6 1_655
N9 H9A O6 0.93 2.00 2.862(7) 154.0 .
N6 H6A O4 0.93 2.09 2.933(7) 150.3 2_656
N3 H3C O7 0.93 2.32 3.192(7) 156.7 2_666
N1 H1C O2 0.93 2.03 2.880(6) 151.0 .

loop_
_geom_torsion_atom_site_label_1
_geom_torsion_atom_site_label_2
_geom_torsion_atom_site_label_3
_geom_torsion_atom_site_label_4
_geom_torsion
_geom_torsion_site_symmetry_1
_geom_torsion_site_symmetry_4
O7 C43 N10 C44 0.0(12) . .
O7 C43 N10 C45 174.2(10) . .
O8 C46 N11 C47 -2.0(18) . .
O8 C46 N11 C48 -179.3(11) . .
C48' N11' C46' O8' 179.6(12) . .
C47' N11' C46' O8' 1.1(19) . .
N2 C5 C6 C11 -133.7(6) . .
N2 C5 C6 C7 46.6(8) . .
C11 C6 C7 C8 -0.2(10) . .
C5 C6 C7 C8 179.5(6) . .
C6 C7 C8 C9 -0.6(10) . .
C7 C8 C9 F1 178.7(7) . .
C7 C8 C9 C10 0.2(12) . .
C8 C9 C10 C11 1.1(13) . .
F1 C9 C10 C11 -177.4(7) . .
C9 C10 C11 C6 -2.0(12) . .
C7 C6 C11 C10 1.6(11) . .
C5 C6 C11 C10 -178.1(7) . .
N5 C16 C17 C22 -122.7(8) . .
N5 C16 C17 C18 58.8(10) . .
C22 C17 C18 C19 0.6(12) . .
C16 C17 C18 C19 179.1(8) . .
C17 C18 C19 C20 -2.4(14) . .
C18 C19 C20 C21 2.4(17) . .
C18 C19 C20 F2 -177.1(8) . .
C19 C20 C21 C22 -0.6(15) . .
F2 C20 C21 C22 178.9(8) . .
C18 C17 C22 C21 1.2(12) . .
C16 C17 C22 C21 -177.3(7) . .
C20 C21 C22 C17 -1.2(12) . .
N9 C24 N8 C23 70.0(7) . .
N9 C24 N8 C27 -76.6(8) . .
N7 C23 N8 C24 -73.4(8) . .
N7 C23 N8 C27 67.0(10) . .
C24 N8 C27 C28 -60.9(11) . .
C23 N8 C27 C28 156.1(8) . .
N8 C27 C28 C29 -48.5(13) . .
N8 C27 C28 C33 132.6(9) . .
C33 C28 C29 C30 0.0 . .
C27 C28 C29 C30 -178.9(9) . .
C28 C29 C30 C31 0.0 . .
C29 C30 C31 F3 178.3(10) . .
C29 C30 C31 C32 0.0 . .
F3 C31 C32 C33 -178.3(10) . .
C30 C31 C32 C33 0.0 . .
C31 C32 C33 C28 0.0 . .
C29 C28 C33 C32 0.0 . .
C27 C28 C33 C32 178.9(9) . .
C33' C28' C29' C30' 0.0 . .
C27' C28' C29' C30' -176.8(13) . .
C28' C29' C30' C31' 0.0 . .
C29' C30' C31' F3' 179.2(12) . .
C29' C30' C31' C32' 0.0 . .
F3' C31' C32' C33' -179.2(12) . .
C30' C31' C32' C33' 0.0 . .
C31' C32' C33' C28' 0.0 . .
C29' C28' C33' C32' 0.0 . .
C27' C28' C33' C32' 176.7(13) . .
O2 C34 C35 C42 173.0(6) . .
O1 C34 C35 C42 -8.6(9) . .
O2 C34 C35 C36 -9.6(9) . .
O1 C34 C35 C36 168.8(6) . .
C42 C35 C36 C37 1.4(10) . .
C34 C35 C36 C37 -176.1(6) . .
C35 C36 C37 C39 0.5(10) . .
C35 C36 C37 C38 179.1(6) . .
C36 C37 C38 O4 -176.0(7) . .
C39 C37 C38 O4 2.5(12) . .
C36 C37 C38 O3 7.7(10) . .
C39 C37 C38 O3 -173.8(7) . .
C36 C37 C39 C40 -2.3(11) . .
C38 C37 C39 C40 179.2(7) . .
C37 C39 C40 C42 2.1(10) . .
C37 C39 C40 C41 -179.1(6) . .
C42 C40 C41 O6 156.9(6) . .
C39 C40 C41 O6 -21.8(10) . .
C42 C40 C41 O5 -23.9(9) . .
C39 C40 C41 O5 157.4(6) . .
C36 C35 C42 C40 -1.5(9) . .
C34 C35 C42 C40 175.9(6) . .
C39 C40 C42 C35 -0.2(10) . .
C41 C40 C42 C35 -178.9(6) . .
C3 C4 N1 C1 -167.5(5) 2_655 .
C3 C4 N1 Ni1 -42.1(5) 2_655 .
N2 C1 N1 C4 178.6(5) . .
N2 C1 N1 Ni1 56.9(5) . .
N1 Ni1 N1 C4 -41(100) 2_655 .
N3 Ni1 N1 C4 15.2(4) 2_655 .
N3 Ni1 N1 C4 -164.8(4) . .
O1 Ni1 N1 C4 106.2(4) . .
O1 Ni1 N1 C4 -73.8(4) 2_655 .
N1 Ni1 N1 C1 86(100) 2_655 .
N3 Ni1 N1 C1 141.6(4) 2_655 .
N3 Ni1 N1 C1 -38.4(4) . .
O1 Ni1 N1 C1 -127.4(4) . .
O1 Ni1 N1 C1 52.6(4) 2_655 .
N1 C1 N2 C2 -71.7(6) . .
N1 C1 N2 C5 62.4(6) . .
N3 C2 N2 C1 71.0(7) . .
N3 C2 N2 C5 -63.3(7) . .
C6 C5 N2 C1 58.2(7) . .
C6 C5 N2 C2 -166.2(5) . .
C4 C3 N3 C2 167.9(5) 2_655 .
C4 C3 N3 Ni1 42.4(5) 2_655 .
N2 C2 N3 C3 -176.1(5) . .
N2 C2 N3 Ni1 -54.9(6) . .
N1 Ni1 N3 C3 -14.9(4) 2_655 .
N1 Ni1 N3 C3 165.1(4) . .
N3 Ni1 N3 C3 106(100) 2_655 .
O1 Ni1 N3 C3 -101.6(4) . .
O1 Ni1 N3 C3 78.4(4) 2_655 .
N1 Ni1 N3 C2 -142.4(4) 2_655 .
N1 Ni1 N3 C2 37.6(4) . .
N3 Ni1 N3 C2 -21(100) 2_655 .
O1 Ni1 N3 C2 131.0(4) . .
O1 Ni1 N3 C2 -49.0(4) 2_655 .
C14 C15 N4 C12 165.7(6) 2_656 .
C14 C15 N4 Ni2 41.2(6) 2_656 .
N5 C12 N4 C15 -178.6(6) . .
N5 C12 N4 Ni2 -57.9(7) . .
N4 C12 N5 C13 71.7(8) . .
N4 C12 N5 C16 -67.7(9) . .
N6 C13 N5 C12 -68.7(8) . .
N6 C13 N5 C16 71.1(8) . .
C17 C16 N5 C12 -153.8(7) . .
C17 C16 N5 C13 65.4(9) . .
C15 C14 N6 C13 -168.3(6) 2_656 .
C15 C14 N6 Ni2 -41.2(6) 2_656 .
N5 C13 N6 C14 176.1(6) . .
N5 C13 N6 Ni2 53.7(7) . .
C25 C26 N7 C23 -167.6(6) 2_565 .
C25 C26 N7 Ni3 -42.3(7) 2_565 .
N8 C23 N7 C26 179.4(6) . .
N8 C23 N7 Ni3 57.9(7) . .
C26 C25 N9 C24 169.2(6) 2_565 .
C26 C25 N9 Ni3 40.8(7) 2_565 .
N8 C24 N9 C25 -177.5(6) . .
N8 C24 N9 Ni3 -53.2(7) . .
C14 N6 Ni2 N6 12(100) . 2_656
C13 N6 Ni2 N6 139(100) . 2_656
C14 N6 Ni2 N4 -165.3(4) . .
C13 N6 Ni2 N4 -38.6(5) . .
C14 N6 Ni2 N4 14.7(4) . 2_656
C13 N6 Ni2 N4 141.4(5) . 2_656
C14 N6 Ni2 O3 -72.8(4) . .
C13 N6 Ni2 O3 53.9(4) . .
C14 N6 Ni2 O3 107.2(4) . 2_656
C13 N6 Ni2 O3 -126.1(4) . 2_656
C15 N4 Ni2 N6 -14.9(4) . 2_656
C12 N4 Ni2 N6 -139.8(5) . 2_656
C15 N4 Ni2 N6 165.1(4) . .
C12 N4 Ni2 N6 40.2(5) . .
C15 N4 Ni2 N4 -166(43) . 2_656
C12 N4 Ni2 N4 69(43) . 2_656
C15 N4 Ni2 O3 77.0(4) . .
C12 N4 Ni2 O3 -47.8(5) . .
C15 N4 Ni2 O3 -103.0(4) . 2_656
C12 N4 Ni2 O3 132.2(5) . 2_656
C26 N7 Ni3 N7 55(100) . 2_565
C23 N7 Ni3 N7 -178(100) . 2_565
C26 N7 Ni3 N9 -165.0(4) . .
C23 N7 Ni3 N9 -38.3(5) . .
C26 N7 Ni3 N9 15.0(4) . 2_565
C23 N7 Ni3 N9 141.7(5) . 2_565
C26 N7 Ni3 O5 -77.1(4) . 2_565
C23 N7 Ni3 O5 49.6(5) . 2_565
C26 N7 Ni3 O5 102.9(4) . .
C23 N7 Ni3 O5 -130.4(5) . .
C25 N9 Ni3 N7 165.2(4) . .
C24 N9 Ni3 N7 36.8(5) . .
C25 N9 Ni3 N7 -14.8(4) . 2_565
C24 N9 Ni3 N7 -143.2(5) . 2_565
C25 N9 Ni3 N9 -63(100) . 2_565
C24 N9 Ni3 N9 168(100) . 2_565
C25 N9 Ni3 O5 74.2(4) . 2_565
C24 N9 Ni3 O5 -54.3(5) . 2_565
C25 N9 Ni3 O5 -105.8(4) . .
C24 N9 Ni3 O5 125.7(5) . .
O2 C34 O1 Ni1 21.9(9) . .
C35 C34 O1 Ni1 -156.3(4) . .
N1 Ni1 O1 C34 174.2(5) 2_655 .
N1 Ni1 O1 C34 -5.8(5) . .
N3 Ni1 O1 C34 79.5(5) 2_655 .
N3 Ni1 O1 C34 -100.5(5) . .
O1 Ni1 O1 C34 70(100) 2_655 .
O4 C38 O3 Ni2 -5.4(14) . .
C37 C38 O3 Ni2 170.6(5) . .
N6 Ni2 O3 C38 4.9(8) 2_656 .
N6 Ni2 O3 C38 -175.1(8) . .
N4 Ni2 O3 C38 -81.0(8) . .
N4 Ni2 O3 C38 99.0(8) 2_656 .
O3 Ni2 O3 C38 172(100) 2_656 .
O6 C41 O5 Ni3 8.3(11) . .
C40 C41 O5 Ni3 -170.9(4) . .
N7 Ni3 O5 C41 87.8(6) . .
N7 Ni3 O5 C41 -92.2(6) 2_565 .
N9 Ni3 O5 C41 -7.0(6) . .
N9 Ni3 O5 C41 173.0(6) 2_565 .
O5 Ni3 O5 C41 -157(100) 2_565 .
O9 C49 N12 C50 -0.6(9) . .
O9 C49 N12 C51 -179.8(4) . .
O9A C49A N12A C50A 179.8(2) . .
O9A C49A N12A C51A 0.3(4) . .
O9B C49B N12B C50B 0(2) . .
O9B C49B N12B C51B 178.1(12) . .
